data_4001291
loop_
_publ_author_name
'Jin, Geng Bang'
'Choi, Eun Sang'
'Guertin, Robert P.'
'Brooks, James S.'
'Bray, Travis H.'
'Booth, Corwin H.'
'Albrecht-Schmitt, Thomas E.'

_publ_section_title
;
 Syntheses, Structure, Magnetism, and Optical Properties of the Ordered
 Mixed-Lanthanide Sulfides \g-LnLn&#x2018;S3(Ln = La, Ce; Ln&#x2018; = Er,
 Tm, Yb)
;
_journal_issue 3
_journal_name_full 'Chemistry of Materials'
_journal_page_first 567
_journal_paper_doi 10.1021/cm062349c
_journal_volume 19
_journal_year 2007
_chemical_formula_moiety 'Ce3 Tm3 S9'
_chemical_formula_sum 'Ce3 S9 Tm3'
_chemical_formula_weight 1215.69
_chemical_name_common 'cerium thulium sulfide'
_chemical_name_systematic
; 
 ? 
;
_space_group_IT_number 62
_symmetry_cell_setting orthorhombic
_symmetry_space_group_name_Hall '-P 2ac 2n'
_symmetry_space_group_name_H-M 'P n m a'
_atom_sites_solution_hydrogens geom
_atom_sites_solution_primary direct
_atom_sites_solution_secondary difmap
_audit_creation_method SHELXL-97
_cell_angle_alpha 90.00
_cell_angle_beta 90.00
_cell_angle_gamma 90.00
_cell_formula_units_Z 4
_cell_length_a 16.4591(13)
_cell_length_b 3.9704(3)
_cell_length_c 21.0908(17)
_cell_measurement_reflns_used 14179
_cell_measurement_temperature 193(2)
_cell_measurement_theta_max 28.30
_cell_measurement_theta_min 1.57
_cell_volume 1378.27(19)
_computing_cell_refinement 'SMART SAINT'
_computing_data_collection SMART
_computing_data_reduction SAINT
_computing_molecular_graphics 'SHELXP-97 (Sheldrick, 1997)'
_computing_publication_material 'SHELCIF-97 (Sheldrick, 2000)'
_computing_structure_refinement 'SHELXL-97 (Sheldrick, 1997)'
_computing_structure_solution 'SHELXS-97 (Sheldrick, 1990)'
_diffrn_ambient_temperature 193(2)
_diffrn_detector_area_resol_mean 0
_diffrn_measured_fraction_theta_full 0.999
_diffrn_measured_fraction_theta_max 0.999
_diffrn_measurement_device_type 'Bruker APEX'
_diffrn_measurement_method '0.3 wide w/ exposures'
_diffrn_radiation_monochromator graphite
_diffrn_radiation_source 'fine-focus sealed tube'
_diffrn_radiation_type MoK\a
_diffrn_radiation_wavelength 0.71073
_diffrn_reflns_av_R_equivalents 0.0504
_diffrn_reflns_av_sigmaI/netI 0.0417
_diffrn_reflns_limit_h_max 21
_diffrn_reflns_limit_h_min -21
_diffrn_reflns_limit_k_max 5
_diffrn_reflns_limit_k_min -5
_diffrn_reflns_limit_l_max 28
_diffrn_reflns_limit_l_min -28
_diffrn_reflns_number 13716
_diffrn_reflns_theta_full 28.30
_diffrn_reflns_theta_max 28.30
_diffrn_reflns_theta_min 1.57
_diffrn_standards_decay_% 0
_diffrn_standards_interval_count na
_diffrn_standards_interval_time na
_diffrn_standards_number na
_exptl_absorpt_coefficient_mu 30.121
_exptl_absorpt_correction_T_max 0.59652
_exptl_absorpt_correction_T_min 0.14545
_exptl_absorpt_correction_type numerical
_exptl_absorpt_process_details SADABS
_exptl_crystal_colour black
_exptl_crystal_density_diffrn 5.859
_exptl_crystal_density_meas ?
_exptl_crystal_density_method 'not measured'
_exptl_crystal_description prism
_exptl_crystal_F_000 2100
_exptl_crystal_size_max 0.738
_exptl_crystal_size_mid 0.020
_exptl_crystal_size_min 0.018
_refine_diff_density_max 2.069
_refine_diff_density_min -2.963
_refine_diff_density_rms 0.592
_refine_ls_extinction_coef 0.00011(2)
_refine_ls_extinction_expression Fc^*^=kFc[1+0.001xFc^2^\l^3^/sin(2\q)]^-1/4^
_refine_ls_extinction_method SHELXL
_refine_ls_goodness_of_fit_ref 1.071
_refine_ls_hydrogen_treatment mixed
_refine_ls_matrix_type full
_refine_ls_number_parameters 92
_refine_ls_number_reflns 1966
_refine_ls_number_restraints 0
_refine_ls_restrained_S_all 1.071
_refine_ls_R_factor_all 0.0338
_refine_ls_R_factor_gt 0.0300
_refine_ls_shift/su_max 0.001
_refine_ls_shift/su_mean 0.000
_refine_ls_structure_factor_coef Fsqd
_refine_ls_weighting_details 'calc w=1/[\s^2^(Fo^2^)+(0.0060P)^2^+41.7102P] where P=(Fo^2^+2Fc^2^)/3'
_refine_ls_weighting_scheme calc
_refine_ls_wR_factor_gt 0.0719
_refine_ls_wR_factor_ref 0.0735
_reflns_number_gt 1792
_reflns_number_total 1966
_reflns_threshold_expression >2sigma(I)
_cod_data_source_file cm062349csi20061002_094126.cif
_cod_data_source_block face
_cod_depositor_comments
;
The following automatic conversions were performed:

'_exptl_crystal_density_meas' value 'nm' was changed to '?' - the
value is perceived as not measured.

Automatic conversion script
Id: cif_fix_values 3008 2015-01-20 13:52:24Z robertas 
;
_cod_original_sg_symbol_H-M Pnma
_cod_database_code 4001291

loop_
_symmetry_equiv_pos_as_xyz
'x, y, z'
'-x+1/2, -y, z+1/2'
'-x, y+1/2, -z'
'x+1/2, -y+1/2, -z+1/2'
'-x, -y, -z'
'x-1/2, y, -z-1/2'
'x, -y-1/2, z'
'-x-1/2, y-1/2, z-1/2'

loop_
_atom_site_label
_atom_site_type_symbol
_atom_site_fract_x
_atom_site_fract_y
_atom_site_fract_z
_atom_site_U_iso_or_equiv
_atom_site_adp_type
_atom_site_occupancy
_atom_site_symmetry_multiplicity
_atom_site_calc_flag
_atom_site_refinement_flags
Ce1 Ce 0.16274(4) 0.2500 0.24449(3) 0.00968(15) Uani 1 2 d S
Ce2 Ce -0.17082(4) 0.2500 0.41328(3) 0.00546(14) Uani 1 2 d S
Ce3 Ce -0.19380(4) -0.2500 0.07943(3) 0.00779(14) Uani 1 2 d S
Tm1 Tm 0.06694(3) 0.2500 0.42071(2) 0.00793(13) Uani 1 2 d S
Tm2 Tm -0.09467(3) -0.2500 0.24882(2) 0.01286(14) Uani 1 2 d S
Tm3 Tm 0.05615(3) -0.2500 0.06973(2) 0.00986(13) Uani 1 2 d S
S1 S -0.03828(17) 0.2500 0.31724(12) 0.0076(5) Uani 1 2 d S
S2 S 0.21054(17) 0.2500 0.48384(13) 0.0085(5) Uani 1 2 d S
S3 S 0.04475(17) 0.2500 0.55339(13) 0.0079(5) Uani 1 2 d S
S4 S -0.18075(19) -0.7500 0.18306(13) 0.0129(6) Uani 1 2 d S
S5 S 0.06115(17) -0.2500 -0.05860(13) 0.0098(5) Uani 1 2 d S
S6 S 0.15853(17) -0.7500 0.06527(15) 0.0113(6) Uani 1 2 d S
S7 S -0.22832(17) -0.2500 0.32178(13) 0.0077(5) Uani 1 2 d S
S8 S 0.14654(17) -0.2500 0.35080(13) 0.0088(5) Uani 1 2 d S
S9 S 0.05456(18) -0.2500 0.19508(13) 0.0103(5) Uani 1 2 d S

loop_
_atom_site_aniso_label
_atom_site_aniso_U_11
_atom_site_aniso_U_22
_atom_site_aniso_U_33
_atom_site_aniso_U_23
_atom_site_aniso_U_13
_atom_site_aniso_U_12
Ce1 0.0126(3) 0.0055(3) 0.0110(3) 0.000 -0.0007(2) 0.000
Ce2 0.0066(3) 0.0045(3) 0.0052(3) 0.000 0.0008(2) 0.000
Ce3 0.0089(3) 0.0054(3) 0.0090(3) 0.000 -0.0009(2) 0.000
Tm1 0.0084(2) 0.0079(2) 0.0075(2) 0.000 -0.00022(17) 0.000
Tm2 0.0165(3) 0.0105(3) 0.0116(3) 0.000 0.0015(2) 0.000
Tm3 0.0120(2) 0.0081(3) 0.0095(2) 0.000 0.00037(18) 0.000
S1 0.0110(13) 0.0070(12) 0.0048(12) 0.000 -0.0009(10) 0.000
S2 0.0083(12) 0.0096(13) 0.0075(12) 0.000 0.0015(10) 0.000
S3 0.0084(12) 0.0094(13) 0.0060(12) 0.000 0.0005(9) 0.000
S4 0.0153(14) 0.0154(15) 0.0080(12) 0.000 0.0002(11) 0.000
S5 0.0090(13) 0.0130(14) 0.0075(12) 0.000 0.0007(10) 0.000
S6 0.0064(12) 0.0076(13) 0.0200(15) 0.000 -0.0007(10) 0.000
S7 0.0079(12) 0.0076(13) 0.0075(12) 0.000 -0.0011(10) 0.000
S8 0.0082(12) 0.0091(13) 0.0090(12) 0.000 0.0000(10) 0.000
S9 0.0138(14) 0.0104(13) 0.0066(12) 0.000 0.0019(10) 0.000

loop_
_atom_type_symbol
_atom_type_description
_atom_type_scat_dispersion_real
_atom_type_scat_dispersion_imag
_atom_type_scat_source
S S 0.1246 0.1234 'International Tables Vol C Tables 4.2.6.8 and 6.1.1.4'
Ce Ce -0.2486 2.6331 'International Tables Vol C Tables 4.2.6.8 and 6.1.1.4'
Tm Tm -0.3139 5.2483 'International Tables Vol C Tables 4.2.6.8 and 6.1.1.4'

loop_
_geom_angle_atom_site_label_1
_geom_angle_atom_site_label_2
_geom_angle_atom_site_label_3
_geom_angle
_geom_angle_site_symmetry_1
_geom_angle_site_symmetry_3
S9 Ce1 S9 87.80(8) 1_565 .
S9 Ce1 S4 136.10(4) 1_565 6_666
S9 Ce1 S4 136.10(4) . 6_666
S9 Ce1 S8 76.02(7) 1_565 1_565
S9 Ce1 S8 132.39(8) . 1_565
S4 Ce1 S8 72.29(7) 6_666 1_565
S9 Ce1 S8 132.39(8) 1_565 .
S9 Ce1 S8 76.02(7) . .
S4 Ce1 S8 72.29(7) 6_666 .
S8 Ce1 S8 82.64(7) 1_565 .
S9 Ce1 S7 75.22(7) 1_565 6_666
S9 Ce1 S7 131.07(7) . 6_666
S4 Ce1 S7 74.05(7) 6_666 6_666
S8 Ce1 S7 87.92(6) 1_565 6_666
S8 Ce1 S7 146.33(8) . 6_666
S9 Ce1 S7 131.07(7) 1_565 6_656
S9 Ce1 S7 75.22(7) . 6_656
S4 Ce1 S7 74.05(7) 6_666 6_656
S8 Ce1 S7 146.33(8) 1_565 6_656
S8 Ce1 S7 87.92(6) . 6_656
S7 Ce1 S7 82.25(7) 6_666 6_656
S9 Ce1 S1 65.73(6) 1_565 .
S9 Ce1 S1 65.73(6) . .
S4 Ce1 S1 124.45(7) 6_666 .
S8 Ce1 S1 66.79(6) 1_565 .
S8 Ce1 S1 66.79(6) . .
S7 Ce1 S1 137.20(4) 6_666 .
S7 Ce1 S1 137.20(4) 6_656 .
S9 Ce1 S6 67.96(6) 1_565 1_565
S9 Ce1 S6 67.96(6) . 1_565
S4 Ce1 S6 121.72(7) 6_666 1_565
S8 Ce1 S6 138.08(4) 1_565 1_565
S8 Ce1 S6 138.08(4) . 1_565
S7 Ce1 S6 63.12(6) 6_666 1_565
S7 Ce1 S6 63.12(6) 6_656 1_565
S1 Ce1 S6 113.83(6) . 1_565
S9 Ce1 Ce1 133.90(4) 1_565 1_545
S9 Ce1 Ce1 46.10(4) . 1_545
S4 Ce1 Ce1 90.0 6_666 1_545
S8 Ce1 Ce1 131.32(4) 1_565 1_545
S8 Ce1 Ce1 48.68(4) . 1_545
S7 Ce1 Ce1 131.13(3) 6_666 1_545
S7 Ce1 Ce1 48.87(3) 6_656 1_545
S1 Ce1 Ce1 90.0 . 1_545
S6 Ce1 Ce1 90.0 1_565 1_545
S9 Ce1 Ce1 46.10(4) 1_565 1_565
S9 Ce1 Ce1 133.90(4) . 1_565
S4 Ce1 Ce1 90.0 6_666 1_565
S8 Ce1 Ce1 48.68(4) 1_565 1_565
S8 Ce1 Ce1 131.32(4) . 1_565
S7 Ce1 Ce1 48.87(3) 6_666 1_565
S7 Ce1 Ce1 131.13(3) 6_656 1_565
S1 Ce1 Ce1 90.0 . 1_565
S6 Ce1 Ce1 90.0 1_565 1_565
Ce1 Ce1 Ce1 179.996(1) 1_545 1_565
S9 Ce1 Tm1 95.29(6) 1_565 .
S9 Ce1 Tm1 95.29(6) . .
S4 Ce1 Tm1 82.31(6) 6_666 .
S8 Ce1 Tm1 43.85(4) 1_565 .
S8 Ce1 Tm1 43.85(4) . .
S7 Ce1 Tm1 131.17(4) 6_666 .
S7 Ce1 Tm1 131.17(4) 6_656 .
S1 Ce1 Tm1 42.13(4) . .
S6 Ce1 Tm1 155.96(5) 1_565 .
Ce1 Ce1 Tm1 90.0 1_545 .
Ce1 Ce1 Tm1 90.002(1) 1_565 .
S9 Ce1 Ce2 96.56(6) 1_565 6_656
S9 Ce1 Ce2 96.56(6) . 6_656
S4 Ce1 Ce2 81.21(6) 6_666 6_656
S8 Ce1 Ce2 129.20(5) 1_565 6_656
S8 Ce1 Ce2 129.20(5) . 6_656
S7 Ce1 Ce2 42.68(4) 6_666 6_656
S7 Ce1 Ce2 42.68(4) 6_656 6_656
S1 Ce1 Ce2 154.35(5) . 6_656
S6 Ce1 Ce2 40.52(4) 1_565 6_656
Ce1 Ce1 Ce2 90.0 1_545 6_656
Ce1 Ce1 Ce2 90.0 1_565 6_656
Tm1 Ce1 Ce2 163.52(2) . 6_656
S9 Ce1 Tm2 105.04(5) 1_565 6_666
S9 Ce1 Tm2 151.24(6) . 6_666
S4 Ce1 Tm2 38.20(4) 6_666 6_666
S8 Ce1 Tm2 76.23(5) 1_565 6_666
S8 Ce1 Tm2 110.46(5) . 6_666
S7 Ce1 Tm2 35.93(5) 6_666 6_666
S7 Ce1 Tm2 77.03(4) 6_656 6_666
S1 Ce1 Tm2 143.00(3) . 6_666
S6 Ce1 Tm2 92.75(4) 1_565 6_666
Ce1 Ce1 Tm2 116.422(5) 1_545 6_666
Ce1 Ce1 Tm2 63.579(5) 1_565 6_666
Tm1 Ce1 Tm2 108.687(16) . 6_666
Ce2 Ce1 Tm2 57.013(13) 6_656 6_666
S9 Ce1 Tm2 151.24(6) 1_565 6_656
S9 Ce1 Tm2 105.04(5) . 6_656
S4 Ce1 Tm2 38.20(4) 6_666 6_656
S8 Ce1 Tm2 110.46(5) 1_565 6_656
S8 Ce1 Tm2 76.23(5) . 6_656
S7 Ce1 Tm2 77.03(4) 6_666 6_656
S7 Ce1 Tm2 35.93(5) 6_656 6_656
S1 Ce1 Tm2 143.00(3) . 6_656
S6 Ce1 Tm2 92.75(4) 1_565 6_656
Ce1 Ce1 Tm2 63.579(6) 1_545 6_656
Ce1 Ce1 Tm2 116.422(6) 1_565 6_656
Tm1 Ce1 Tm2 108.687(16) . 6_656
Ce2 Ce1 Tm2 57.013(13) 6_656 6_656
Tm2 Ce1 Tm2 52.844(11) 6_666 6_656
S9 Ce1 Tm3 76.55(5) 1_565 .
S9 Ce1 Tm3 32.95(5) . .
S4 Ce1 Tm3 138.30(4) 6_666 .
S8 Ce1 Tm3 149.33(5) 1_565 .
S8 Ce1 Tm3 106.41(4) . .
S7 Ce1 Tm3 98.12(5) 6_666 .
S7 Ce1 Tm3 64.27(5) 6_656 .
S1 Ce1 Tm3 89.49(4) . .
S6 Ce1 Tm3 35.02(3) 1_565 .
Ce1 Ce1 Tm3 64.063(5) 1_545 .
Ce1 Ce1 Tm3 115.934(5) 1_565 .
Tm1 Ce1 Tm3 126.625(18) . .
Ce2 Ce1 Tm3 67.591(14) 6_656 .
Tm2 Ce1 Tm3 124.486(18) 6_666 .
Tm2 Ce1 Tm3 100.193(13) 6_656 .
S6 Ce2 S7 77.62(7) 6_566 .
S6 Ce2 S7 77.62(7) 6_566 1_565
S7 Ce2 S7 85.45(7) . 1_565
S6 Ce2 S3 130.93(5) 6_566 5_566
S7 Ce2 S3 147.08(8) . 5_566
S7 Ce2 S3 85.89(6) 1_565 5_566
S6 Ce2 S3 130.93(5) 6_566 5_556
S7 Ce2 S3 85.89(6) . 5_556
S7 Ce2 S3 147.08(8) 1_565 5_556
S3 Ce2 S3 84.36(7) 5_566 5_556
S6 Ce2 S1 146.27(8) 6_566 .
S7 Ce2 S1 77.78(7) . .
S7 Ce2 S1 77.78(7) 1_565 .
S3 Ce2 S1 69.36(6) 5_566 .
S3 Ce2 S1 69.36(6) 5_556 .
S6 Ce2 S2 70.81(7) 6_566 5_566
S7 Ce2 S2 148.42(8) . 5_566
S7 Ce2 S2 87.58(6) 1_565 5_566
S3 Ce2 S2 62.52(7) 5_566 5_566
S3 Ce2 S2 115.06(7) 5_556 5_566
S1 Ce2 S2 130.47(5) . 5_566
S6 Ce2 S2 70.81(7) 6_566 5_556
S7 Ce2 S2 87.58(6) . 5_556
S7 Ce2 S2 148.42(8) 1_565 5_556
S3 Ce2 S2 115.06(7) 5_566 5_556
S3 Ce2 S2 62.52(7) 5_556 5_556
S1 Ce2 S2 130.47(5) . 5_556
S2 Ce2 S2 82.44(7) 5_566 5_556
S6 Ce2 Tm1 168.56(7) 6_566 .
S7 Ce2 Tm1 110.46(5) . .
S7 Ce2 Tm1 110.46(5) 1_565 .
S3 Ce2 Tm1 44.70(4) 5_566 .
S3 Ce2 Tm1 44.70(4) 5_556 .
S1 Ce2 Tm1 45.17(5) . .
S2 Ce2 Tm1 100.84(5) 5_566 .
S2 Ce2 Tm1 100.84(5) 5_556 .
S6 Ce2 Ce2 90.0 6_566 1_545
S7 Ce2 Ce2 47.27(4) . 1_545
S7 Ce2 Ce2 132.73(4) 1_565 1_545
S3 Ce2 Ce2 132.18(4) 5_566 1_545
S3 Ce2 Ce2 47.82(4) 5_556 1_545
S1 Ce2 Ce2 90.0 . 1_545
S2 Ce2 Ce2 131.22(3) 5_566 1_545
S2 Ce2 Ce2 48.78(3) 5_556 1_545
Tm1 Ce2 Ce2 90.0 . 1_545
S6 Ce2 Ce2 90.0 6_566 1_565
S7 Ce2 Ce2 132.73(4) . 1_565
S7 Ce2 Ce2 47.27(4) 1_565 1_565
S3 Ce2 Ce2 47.82(4) 5_566 1_565
S3 Ce2 Ce2 132.18(4) 5_556 1_565
S1 Ce2 Ce2 90.0 . 1_565
S2 Ce2 Ce2 48.78(3) 5_566 1_565
S2 Ce2 Ce2 131.22(3) 5_556 1_565
Tm1 Ce2 Ce2 90.0 . 1_565
Ce2 Ce2 Ce2 180.0 1_545 1_565
S6 Ce2 Ce3 48.40(6) 6_566 2_455
S7 Ce2 Ce3 112.52(5) . 2_455
S7 Ce2 Ce3 112.52(5) 1_565 2_455
S3 Ce2 Ce3 100.13(5) 5_566 2_455
S3 Ce2 Ce3 100.13(5) 5_556 2_455
S1 Ce2 Ce3 165.33(6) . 2_455
S2 Ce2 Ce3 43.60(4) 5_566 2_455
S2 Ce2 Ce3 43.60(4) 5_556 2_455
Tm1 Ce2 Ce3 120.157(19) . 2_455
Ce2 Ce2 Ce3 90.0 1_545 2_455
Ce2 Ce2 Ce3 90.0 1_565 2_455
S2 Ce3 S2 87.77(8) 6_546 6_556
S2 Ce3 S4 148.08(8) 6_546 1_565
S2 Ce3 S4 85.36(6) 6_556 1_565
S2 Ce3 S4 85.36(6) 6_546 .
S2 Ce3 S4 148.08(8) 6_556 .
S4 Ce3 S4 84.22(8) 1_565 .
S2 Ce3 S5 142.65(8) 6_546 5
S2 Ce3 S5 82.67(6) 6_556 5
S4 Ce3 S5 67.01(7) 1_565 5
S4 Ce3 S5 120.12(8) . 5
S2 Ce3 S5 82.67(6) 6_546 5_545
S2 Ce3 S5 142.65(8) 6_556 5_545
S4 Ce3 S5 120.12(8) 1_565 5_545
S4 Ce3 S5 67.01(7) . 5_545
S5 Ce3 S5 83.42(7) 5 5_545
S2 Ce3 S8 75.40(7) 6_546 6_556
S2 Ce3 S8 75.40(7) 6_556 6_556
S4 Ce3 S8 72.70(7) 1_565 6_556
S4 Ce3 S8 72.70(7) . 6_556
S5 Ce3 S8 135.28(4) 5 6_556
S5 Ce3 S8 135.28(4) 5_545 6_556
S2 Ce3 S6 69.20(6) 6_546 5_545
S2 Ce3 S6 69.20(6) 6_556 5_545
S4 Ce3 S6 135.37(5) 1_565 5_545
S4 Ce3 S6 135.37(4) . 5_545
S5 Ce3 S6 73.65(7) 5 5_545
S5 Ce3 S6 73.65(7) 5_545 5_545
S8 Ce3 S6 130.01(8) 6_556 5_545
S2 Ce3 Tm2 130.72(4) 6_546 .
S2 Ce3 Tm2 130.72(4) 6_556 .
S4 Ce3 Tm2 45.44(4) 1_565 .
S4 Ce3 Tm2 45.44(4) . .
S5 Ce3 Tm2 80.21(6) 5 .
S5 Ce3 Tm2 80.21(6) 5_545 .
S8 Ce3 Tm2 85.30(6) 6_556 .
S6 Ce3 Tm2 144.68(6) 5_545 .
S2 Ce3 Ce3 133.88(4) 6_546 1_565
S2 Ce3 Ce3 46.11(4) 6_556 1_565
S4 Ce3 Ce3 47.89(4) 1_565 1_565
S4 Ce3 Ce3 132.11(4) . 1_565
S5 Ce3 Ce3 48.29(4) 5 1_565
S5 Ce3 Ce3 131.71(4) 5_545 1_565
S8 Ce3 Ce3 90.0 6_556 1_565
S6 Ce3 Ce3 90.0 5_545 1_565
Tm2 Ce3 Ce3 90.0 . 1_565
S2 Ce3 Ce3 46.11(4) 6_546 1_545
S2 Ce3 Ce3 133.88(4) 6_556 1_545
S4 Ce3 Ce3 132.11(4) 1_565 1_545
S4 Ce3 Ce3 47.89(4) . 1_545
S5 Ce3 Ce3 131.71(4) 5 1_545
S5 Ce3 Ce3 48.29(4) 5_545 1_545
S8 Ce3 Ce3 90.0 6_556 1_545
S6 Ce3 Ce3 90.0 5_545 1_545
Tm2 Ce3 Ce3 90.0 . 1_545
Ce3 Ce3 Ce3 180.00(4) 1_565 1_545
S2 Ce3 Ce2 46.51(4) 6_546 2_454
S2 Ce3 Ce2 46.51(4) 6_556 2_454
S4 Ce3 Ce2 131.45(5) 1_565 2_454
S4 Ce3 Ce2 131.45(5) . 2_454
S5 Ce3 Ce2 105.57(6) 5 2_454
S5 Ce3 Ce2 105.57(6) 5_545 2_454
S8 Ce3 Ce2 86.79(6) 6_556 2_454
S6 Ce3 Ce2 43.22(5) 5_545 2_454
Tm2 Ce3 Ce2 172.10(2) . 2_454
Ce3 Ce3 Ce2 90.0 1_565 2_454
Ce3 Ce3 Ce2 90.0 1_545 2_454
S2 Tm1 S3 118.89(6) . 5_556
S2 Tm1 S3 118.89(6) . 5_566
S3 Tm1 S3 91.98(8) 5_556 5_566
S2 Tm1 S1 157.83(8) . .
S3 Tm1 S1 74.99(7) 5_556 .
S3 Tm1 S1 74.99(7) 5_566 .
S2 Tm1 S8 81.41(7) . .
S3 Tm1 S8 84.60(6) 5_556 .
S3 Tm1 S8 157.86(8) 5_566 .
S1 Tm1 S8 83.01(7) . .
S2 Tm1 S8 81.41(7) . 1_565
S3 Tm1 S8 157.86(8) 5_556 1_565
S3 Tm1 S8 84.60(6) 5_566 1_565
S1 Tm1 S8 83.01(7) . 1_565
S8 Tm1 S8 90.37(8) . 1_565
S2 Tm1 S3 68.04(8) . .
S3 Tm1 S3 73.60(7) 5_556 .
S3 Tm1 S3 73.60(7) 5_566 .
S1 Tm1 S3 134.13(8) . .
S8 Tm1 S3 125.66(6) . .
S8 Tm1 S3 125.66(6) 1_565 .
S2 Tm1 Ce2 152.90(6) . .
S3 Tm1 Ce2 48.89(5) 5_556 .
S3 Tm1 Ce2 48.89(5) 5_566 .
S1 Tm1 Ce2 49.27(6) . .
S8 Tm1 Ce2 116.53(5) . .
S8 Tm1 Ce2 116.53(5) 1_565 .
S3 Tm1 Ce2 84.86(6) . .
S2 Tm1 Ce1 96.41(6) . .
S3 Tm1 Ce1 116.25(5) 5_556 .
S3 Tm1 Ce1 116.25(5) 5_566 .
S1 Tm1 Ce1 61.42(6) . .
S8 Tm1 Ce1 48.10(4) . .
S8 Tm1 Ce1 48.10(4) 1_565 .
S3 Tm1 Ce1 164.45(6) . .
Ce2 Tm1 Ce1 110.694(17) . .
S2 Tm1 Ce1 94.57(4) . 1_545
S3 Tm1 Ce1 79.11(5) 5_556 1_545
S3 Tm1 Ce1 145.05(6) 5_566 1_545
S1 Tm1 Ce1 70.06(4) . 1_545
S8 Tm1 Ce1 13.20(6) . 1_545
S8 Tm1 Ce1 91.22(4) 1_565 1_545
S3 Tm1 Ce1 133.385(17) . 1_545
Ce2 Tm1 Ce1 104.593(12) . 1_545
Ce1 Tm1 Ce1 44.521(6) . 1_545
S2 Tm1 Ce1 94.57(4) . 1_565
S3 Tm1 Ce1 145.05(6) 5_556 1_565
S3 Tm1 Ce1 79.11(5) 5_566 1_565
S1 Tm1 Ce1 70.06(4) . 1_565
S8 Tm1 Ce1 91.22(4) . 1_565
S8 Tm1 Ce1 13.20(6) 1_565 1_565
S3 Tm1 Ce1 133.385(17) . 1_565
Ce2 Tm1 Ce1 104.593(12) . 1_565
Ce1 Tm1 Ce1 44.521(7) . 1_565
Ce1 Tm1 Ce1 89.042(13) 1_545 1_565
S1 Tm2 S1 98.33(9) 1_545 .
S1 Tm2 S7 88.55(7) 1_545 .
S1 Tm2 S7 88.55(7) . .
S1 Tm2 S9 84.79(7) 1_545 .
S1 Tm2 S9 84.79(7) . .
S7 Tm2 S9 169.80(9) . .
S1 Tm2 S4 85.13(6) 1_545 .
S1 Tm2 S4 170.34(9) . .
S7 Tm2 S4 82.51(7) . .
S9 Tm2 S4 104.56(7) . .
S1 Tm2 S4 170.34(9) 1_545 1_565
S1 Tm2 S4 85.13(6) . 1_565
S7 Tm2 S4 82.51(7) . 1_565
S9 Tm2 S4 104.56(7) . 1_565
S4 Tm2 S4 90.07(9) . 1_565
S1 Tm2 Ce3 130.33(4) 1_545 .
S1 Tm2 Ce3 130.33(4) . .
S7 Tm2 Ce3 100.43(6) . .
S9 Tm2 Ce3 89.78(6) . .
S4 Tm2 Ce3 48.74(5) . .
S4 Tm2 Ce3 48.74(5) 1_565 .
S1 Tm2 Ce1 87.85(6) 1_545 6_546
S1 Tm2 Ce1 129.48(6) . 6_546
S7 Tm2 Ce1 41.28(4) . 6_546
S9 Tm2 Ce1 145.68(4) . 6_546
S4 Tm2 Ce1 41.31(6) . 6_546
S4 Tm2 Ce1 83.03(6) 1_565 6_546
Ce3 Tm2 Ce1 69.939(15) . 6_546
S1 Tm2 Ce1 129.49(6) 1_545 6_556
S1 Tm2 Ce1 87.85(6) . 6_556
S7 Tm2 Ce1 41.28(4) . 6_556
S9 Tm2 Ce1 145.68(4) . 6_556
S4 Tm2 Ce1 83.03(5) . 6_556
S4 Tm2 Ce1 41.31(6) 1_565 6_556
Ce3 Tm2 Ce1 69.939(15) . 6_556
Ce1 Tm2 Ce1 52.844(11) 6_546 6_556
S1 Tm2 Ce1 50.91(6) 1_545 1_545
S1 Tm2 Ce1 90.66(6) . 1_545
S7 Tm2 Ce1 138.86(5) . 1_545
S9 Tm2 Ce1 33.88(4) . 1_545
S4 Tm2 Ce1 98.47(5) . 1_545
S4 Tm2 Ce1 138.39(6) 1_565 1_545
Ce3 Tm2 Ce1 110.997(16) . 1_545
Ce1 Tm2 Ce1 128.471(5) 6_546 1_545
Ce1 Tm2 Ce1 178.501(11) 6_556 1_545
S1 Tm2 Ce1 90.65(6) 1_545 .
S1 Tm2 Ce1 50.91(6) . .
S7 Tm2 Ce1 138.86(5) . .
S9 Tm2 Ce1 33.88(4) . .
S4 Tm2 Ce1 138.39(6) . .
S4 Tm2 Ce1 98.47(5) 1_565 .
Ce3 Tm2 Ce1 110.998(16) . .
Ce1 Tm2 Ce1 178.500(11) 6_546 .
Ce1 Tm2 Ce1 128.471(5) 6_556 .
Ce1 Tm2 Ce1 50.202(10) 1_545 .
S6 Tm3 S6 99.26(10) 1_565 .
S6 Tm3 S9 92.44(8) 1_565 .
S6 Tm3 S9 92.44(8) . .
S6 Tm3 S5 86.80(8) 1_565 .
S6 Tm3 S5 86.80(8) . .
S9 Tm3 S5 178.83(9) . .
S6 Tm3 S5 172.07(9) 1_565 5_545
S6 Tm3 S5 84.37(6) . 5_545
S9 Tm3 S5 94.46(7) . 5_545
S5 Tm3 S5 86.36(7) . 5_545
S6 Tm3 S5 84.37(6) 1_565 5
S6 Tm3 S5 172.07(9) . 5
S9 Tm3 S5 94.46(7) . 5
S5 Tm3 S5 86.36(7) . 5
S5 Tm3 S5 91.18(8) 5_545 5
S6 Tm3 Ce1 96.47(6) 1_565 1_545
S6 Tm3 Ce1 56.37(7) . 1_545
S9 Tm3 Ce1 36.09(4) . 1_545
S5 Tm3 Ce1 143.12(4) . 1_545
S5 Tm3 Ce1 91.42(5) 5_545 1_545
S5 Tm3 Ce1 130.51(6) 5 1_545
S6 Tm3 Ce1 56.37(7) 1_565 .
S6 Tm3 Ce1 96.47(6) . .
S9 Tm3 Ce1 36.09(4) . .
S5 Tm3 Ce1 143.12(4) . .
S5 Tm3 Ce1 130.51(6) 5_545 .
S5 Tm3 Ce1 91.42(5) 5 .
Ce1 Tm3 Ce1 51.872(10) 1_545 .
Tm2 S1 Tm2 98.33(9) . 1_565
Tm2 S1 Tm1 130.59(5) . .
Tm2 S1 Tm1 130.59(5) 1_565 .
Tm2 S1 Ce2 96.60(7) . .
Tm2 S1 Ce2 96.60(7) 1_565 .
Tm1 S1 Ce2 85.56(7) . .
Tm2 S1 Ce1 95.14(7) . .
Tm2 S1 Ce1 95.14(7) 1_565 .
Tm1 S1 Ce1 76.45(7) . .
Ce2 S1 Ce1 162.00(9) . .
Tm2 S1 Ce1 61.14(5) . 6_556
Tm2 S1 Ce1 61.14(5) 1_565 6_556
Tm1 S1 Ce1 143.25(8) . 6_556
Ce2 S1 Ce1 57.69(5) . 6_556
Ce1 S1 Ce1 140.30(7) . 6_556
Tm1 S2 Ce3 104.49(7) . 6_666
Tm1 S2 Ce3 104.49(7) . 6_656
Ce3 S2 Ce3 87.77(8) 6_666 6_656
Tm1 S2 Ce2 99.47(7) . 5_566
Ce3 S2 Ce2 89.89(3) 6_666 5_566
Ce3 S2 Ce2 155.74(11) 6_656 5_566
Tm1 S2 Ce2 99.47(7) . 5_556
Ce3 S2 Ce2 155.74(11) 6_666 5_556
Ce3 S2 Ce2 89.89(3) 6_656 5_556
Ce2 S2 Ce2 82.44(7) 5_566 5_556
Tm1 S2 Ce1 51.75(5) . .
Ce3 S2 Ce1 67.93(5) 6_666 .
Ce3 S2 Ce1 67.93(5) 6_656 .
Ce2 S2 Ce1 132.70(5) 5_566 .
Ce2 S2 Ce1 132.70(5) 5_556 .
Tm1 S3 Tm1 91.98(8) 5_556 5_566
Tm1 S3 Tm1 106.40(7) 5_556 .
Tm1 S3 Tm1 106.40(7) 5_566 .
Tm1 S3 Ce2 154.60(11) 5_556 5_566
Tm1 S3 Ce2 86.41(3) 5_566 5_566
Tm1 S3 Ce2 98.33(7) . 5_566
Tm1 S3 Ce2 86.41(3) 5_556 5_556
Tm1 S3 Ce2 154.60(11) 5_566 5_556
Tm1 S3 Ce2 98.33(7) . 5_556
Ce2 S3 Ce2 84.36(7) 5_566 5_556
Tm2 S4 Tm2 90.08(9) 1_545 .
Tm2 S4 Ce3 151.17(12) 1_545 .
Tm2 S4 Ce3 85.82(3) . .
Tm2 S4 Ce3 85.82(3) 1_545 1_545
Tm2 S4 Ce3 151.17(12) . 1_545
Ce3 S4 Ce3 84.22(8) . 1_545
Tm2 S4 Ce1 100.49(7) 1_545 6_546
Tm2 S4 Ce1 100.49(7) . 6_546
Ce3 S4 Ce1 108.31(8) . 6_546
Ce3 S4 Ce1 108.32(8) 1_545 6_546
Tm2 S4 Ce1 62.92(3) 1_545 6_536
Tm2 S4 Ce1 132.42(8) . 6_536
Ce3 S4 Ce1 136.43(8) . 6_536
Ce3 S4 Ce1 69.75(3) 1_545 6_536
Ce1 S4 Ce1 52.97(3) 6_546 6_536
Tm2 S4 Ce1 132.42(8) 1_545 6_556
Tm2 S4 Ce1 62.92(3) . 6_556
Ce3 S4 Ce1 69.75(3) . 6_556
Ce3 S4 Ce1 136.43(8) 1_545 6_556
Ce1 S4 Ce1 52.97(3) 6_546 6_556
Ce1 S4 Ce1 105.94(6) 6_536 6_556
Tm3 S5 Tm3 93.64(7) . 5_545
Tm3 S5 Tm3 93.64(7) . 5
Tm3 S5 Tm3 91.18(8) 5_545 5
Tm3 S5 Ce3 99.76(7) . 5
Tm3 S5 Ce3 166.23(11) 5_545 5
Tm3 S5 Ce3 91.182(19) 5 5
Tm3 S5 Ce3 99.76(7) . 5_545
Tm3 S5 Ce3 91.182(19) 5_545 5_545
Tm3 S5 Ce3 166.23(11) 5 5_545
Ce3 S5 Ce3 83.42(7) 5 5_545
Tm3 S6 Tm3 99.26(10) 1_545 .
Tm3 S6 Ce2 129.25(5) 1_545 6_646
Tm3 S6 Ce2 129.25(5) . 6_646
Tm3 S6 Ce3 98.99(8) 1_545 5_545
Tm3 S6 Ce3 98.99(8) . 5_545
Ce2 S6 Ce3 88.38(8) 6_646 5_545
Tm3 S6 Ce1 88.61(7) 1_545 1_545
Tm3 S6 Ce1 88.61(7) . 1_545
Ce2 S6 Ce1 79.80(7) 6_646 1_545
Ce3 S6 Ce1 168.18(9) 5_545 1_545
Tm2 S7 Ce2 96.49(7) . 1_545
Tm2 S7 Ce2 96.49(7) . .
Ce2 S7 Ce2 85.45(7) 1_545 .
Tm2 S7 Ce1 102.79(7) . 6_546
Ce2 S7 Ce1 92.94(2) 1_545 6_546
Ce2 S7 Ce1 160.71(11) . 6_546
Tm2 S7 Ce1 102.79(7) . 6_556
Ce2 S7 Ce1 160.71(11) 1_545 6_556
Ce2 S7 Ce1 92.94(2) . 6_556
Ce1 S7 Ce1 82.25(7) 6_546 6_556
Tm1 S8 Tm1 90.37(8) 1_545 .
Tm1 S8 Ce1 154.53(11) 1_545 .
Tm1 S8 Ce1 88.05(3) . .
Tm1 S8 Ce1 88.05(3) 1_545 1_545
Tm1 S8 Ce1 154.53(11) . 1_545
Ce1 S8 Ce1 82.64(7) . 1_545
Tm1 S8 Ce3 98.69(7) 1_545 6_656
Tm1 S8 Ce3 98.69(7) . 6_656
Ce1 S8 Ce3 106.68(7) . 6_656
Ce1 S8 Ce3 106.68(7) 1_545 6_656
Tm3 S9 Tm2 115.34(11) . .
Tm3 S9 Ce1 110.96(8) . 1_545
Tm2 S9 Ce1 114.34(7) . 1_545
Tm3 S9 Ce1 110.97(8) . .
Tm2 S9 Ce1 114.34(7) . .
Ce1 S9 Ce1 87.80(8) 1_545 .

loop_
_geom_bond_atom_site_label_1
_geom_bond_atom_site_label_2
_geom_bond_distance
_geom_bond_site_symmetry_2
Ce1 S9 2.863(2) 1_565
Ce1 S9 2.863(2) .
Ce1 S4 2.995(3) 6_666
Ce1 S8 3.007(2) 1_565
Ce1 S8 3.007(2) .
Ce1 S7 3.018(2) 6_666
Ce1 S7 3.018(2) 6_656
Ce1 S1 3.647(3) .
Ce1 S6 3.781(3) 1_565
Ce1 Ce1 3.9704(3) 1_545
Ce1 Ce1 3.9704(3) 1_565
Ce1 Tm1 4.0372(9) .
Ce1 Ce2 4.3101(9) 6_656
Ce1 Tm2 4.4613(8) 6_666
Ce1 Tm2 4.4613(8) 6_656
Ce1 Tm3 4.5391(8) .
Ce2 S6 2.845(3) 6_566
Ce2 S7 2.926(2) .
Ce2 S7 2.926(2) 1_565
Ce2 S3 2.956(2) 5_566
Ce2 S3 2.956(2) 5_556
Ce2 S1 2.977(3) .
Ce2 S2 3.013(2) 5_566
Ce2 S2 3.013(2) 5_556
Ce2 Tm1 3.9164(8) .
Ce2 Ce2 3.9704(3) 1_545
Ce2 Ce2 3.9704(3) 1_565
Ce2 Ce3 4.1527(9) 2_455
Ce3 S2 2.864(2) 6_546
Ce3 S2 2.864(2) 6_556
Ce3 S4 2.960(2) 1_565
Ce3 S4 2.960(2) .
Ce3 S5 2.984(2) 5
Ce3 S5 2.984(2) 5_545
Ce3 S8 3.012(3) 6_556
Ce3 S6 3.107(3) 5_545
Ce3 Tm2 3.9275(9) .
Ce3 Ce3 3.9704(3) 1_565
Ce3 Ce3 3.9704(3) 1_545
Ce3 Ce2 4.1528(9) 2_454
Tm1 S2 2.713(3) .
Tm1 S3 2.7602(19) 5_556
Tm1 S3 2.7602(19) 5_566
Tm1 S1 2.786(3) .
Tm1 S8 2.798(2) .
Tm1 S8 2.798(2) 1_565
Tm1 S3 2.822(3) .
Tm1 Ce1 5.6625(7) 1_545
Tm1 Ce1 5.6625(7) 1_565
Tm2 S1 2.6239(18) 1_545
Tm2 S1 2.6239(18) .
Tm2 S7 2.684(3) .
Tm2 S9 2.705(3) .
Tm2 S4 2.806(2) .
Tm2 S4 2.806(2) 1_565
Tm2 Ce1 4.4614(8) 6_546
Tm2 Ce1 4.4614(8) 6_556
Tm2 Ce1 4.6796(8) 1_545
Tm3 S6 2.6056(18) 1_565
Tm3 S6 2.6057(18) .
Tm3 S9 2.644(3) .
Tm3 S5 2.708(3) .
Tm3 S5 2.779(2) 5_545
Tm3 S5 2.779(2) 5
Tm3 Ce1 4.5390(8) 1_545
S1 Tm2 2.6240(18) 1_565
S1 Ce1 5.090(3) 6_556
S2 Ce3 2.864(2) 6_666
S2 Ce3 2.864(2) 6_656
S2 Ce2 3.013(2) 5_566
S2 Ce2 3.013(2) 5_556
S3 Tm1 2.7602(19) 5_556
S3 Tm1 2.7602(19) 5_566
S3 Ce2 2.956(2) 5_566
S3 Ce2 2.956(2) 5_556
S4 Tm2 2.806(2) 1_545
S4 Ce3 2.960(2) 1_545
S4 Ce1 2.995(3) 6_546
S4 Ce1 4.9735(19) 6_536
S4 Ce1 4.9735(19) 6_556
S5 Tm3 2.779(2) 5_545
S5 Tm3 2.779(2) 5
S5 Ce3 2.984(2) 5
S5 Ce3 2.984(2) 5_545
S6 Tm3 2.6057(18) 1_545
S6 Ce2 2.845(3) 6_646
S6 Ce3 3.107(3) 5_545
S6 Ce1 3.780(3) 1_545
S7 Ce2 2.926(2) 1_545
S7 Ce1 3.018(2) 6_546
S7 Ce1 3.018(2) 6_556
S8 Tm1 2.798(2) 1_545
S8 Ce1 3.007(2) 1_545
S8 Ce3 3.012(3) 6_656
S9 Ce1 2.863(2) 1_545
